data_7220012
loop_
_publ_author_name
'Zhang, Hong-Mei'
'Yang, Jin'
'Liu, Ying-Ying'
'Kang, Da-Wei'
'Ma, Jian-Fang'

_publ_section_title
;
 A family of coordination polymers assembled with a flexible
 hexacarboxylate ligand and auxiliary N-donor ligands: syntheses,
 structures, and physical properties
;
_journal_issue 16
_journal_name_full CrystEngComm
_journal_page_first 3181
_journal_paper_doi 10.1039/C5CE00181A
_journal_volume 17
_journal_year 2015
_chemical_formula_moiety 'C74 H52 Mn3 N4 O18'
_chemical_formula_sum 'C74 H52 Mn3 N4 O18'
_chemical_formula_weight 1450.02
_chemical_name_systematic
;
 ?
;
_space_group_IT_number 2
_symmetry_cell_setting triclinic
_symmetry_space_group_name_Hall '-P 1'
_symmetry_space_group_name_H-M 'P -1'
_atom_sites_solution_hydrogens geom
_atom_sites_solution_primary direct
_atom_sites_solution_secondary difmap
_audit_creation_method SHELXL-97
_audit_update_record
;
2015-03-04 deposited with the CCDC.
2015-03-16 downloaded from the CCDC.
;
_cell_angle_alpha 100.579(5)
_cell_angle_beta 107.948(6)
_cell_angle_gamma 100.603(5)
_cell_formula_units_Z 1
_cell_length_a 11.4290(7)
_cell_length_b 12.3780(8)
_cell_length_c 12.7660(9)
_cell_measurement_reflns_used 1987
_cell_measurement_temperature 293(2)
_cell_measurement_theta_max 29.2248
_cell_measurement_theta_min 3.3170
_cell_volume 1632.1(2)
_computing_cell_refinement 'CrysAlisPro(1.171.35.21) (Agilent Tech., 2012)'
_computing_data_collection 'CrysAlisPro(1.171.35.21) (Agilent Tech., 2012)'
_computing_data_reduction 'CrysAlisPro(1.171.35.21) (Agilent Tech., 2012)'
_computing_structure_refinement 'SHELXL-97 (Sheldrick, 2008)'
_computing_structure_solution 'SHELXS-97 (Sheldrick, 2008)'
_diffrn_ambient_temperature 293(2)
_diffrn_detector_area_resol_mean 10.0
_diffrn_measured_fraction_theta_full 0.996
_diffrn_measured_fraction_theta_max 0.995
_diffrn_measurement_device_type 'Oxford Diffraction Gemini R Ultra'
_diffrn_measurement_method '\w scan'
_diffrn_radiation_monochromator graphite
_diffrn_radiation_source 'fine-focus sealed tube'
_diffrn_radiation_type MoK\a
_diffrn_radiation_wavelength 0.71069
_diffrn_reflns_av_R_equivalents 0.0552
_diffrn_reflns_av_sigmaI/netI 0.0977
_diffrn_reflns_limit_h_max 11
_diffrn_reflns_limit_h_min -13
_diffrn_reflns_limit_k_max 14
_diffrn_reflns_limit_k_min -12
_diffrn_reflns_limit_l_max 15
_diffrn_reflns_limit_l_min -15
_diffrn_reflns_number 10663
_diffrn_reflns_theta_full 25.00
_diffrn_reflns_theta_max 25.35
_diffrn_reflns_theta_min 3.32
_exptl_absorpt_coefficient_mu 0.650
_exptl_absorpt_correction_T_max 0.9031
_exptl_absorpt_correction_T_min 0.8702
_exptl_absorpt_correction_type multi-scan
_exptl_absorpt_process_details
;
CrysAlis (Oxford Diffraction, 2006)
;
_exptl_crystal_colour colorless
_exptl_crystal_density_diffrn 1.475
_exptl_crystal_density_method 'not measured'
_exptl_crystal_description strip
_exptl_crystal_F_000 743
_exptl_crystal_size_max 0.22
_exptl_crystal_size_mid 0.20
_exptl_crystal_size_min 0.16
_refine_diff_density_max 0.607
_refine_diff_density_min -0.435
_refine_diff_density_rms 0.084
_refine_ls_extinction_method none
_refine_ls_goodness_of_fit_ref 1.145
_refine_ls_hydrogen_treatment constr
_refine_ls_matrix_type full
_refine_ls_number_parameters 465
_refine_ls_number_reflns 5953
_refine_ls_number_restraints 30
_refine_ls_restrained_S_all 1.143
_refine_ls_R_factor_all 0.1298
_refine_ls_R_factor_gt 0.0758
_refine_ls_shift/su_max 0.002
_refine_ls_shift/su_mean 0.000
_refine_ls_structure_factor_coef Fsqd
_refine_ls_weighting_details 'calc w=1/[\s^2^(Fo^2^)+(0.0253P)^2^+3.0000P] where P=(Fo^2^+2Fc^2^)/3'
_refine_ls_weighting_scheme calc
_refine_ls_wR_factor_gt 0.1406
_refine_ls_wR_factor_ref 0.1636
_reflns_number_gt 3612
_reflns_number_total 5953
_reflns_threshold_expression >2\s(I)
_cod_data_source_file c5ce00181a2.cif
_cod_data_source_block Compound-3
_cod_depositor_comments 'Adding full bibliography for 7220010--7220018.cif.'
_cod_original_cell_volume 1632.05(19)
_cod_database_code 7220012

loop_
_symmetry_equiv_pos_as_xyz
'x, y, z'
'-x, -y, -z'

loop_
_atom_site_label
_atom_site_type_symbol
_atom_site_fract_x
_atom_site_fract_y
_atom_site_fract_z
_atom_site_U_iso_or_equiv
_atom_site_adp_type
_atom_site_occupancy
_atom_site_symmetry_multiplicity
_atom_site_calc_flag
_atom_site_refinement_flags
_atom_site_disorder_assembly
_atom_site_disorder_group
Mn1 Mn 0.5000 0.5000 0.0000 0.0407(3) Uani 1 2 d S . .
Mn2 Mn 0.20821(7) 0.34993(7) -0.27100(7) 0.0396(3) Uani 1 1 d . . .
C1 C 0.4434(6) 0.4646(5) -0.2676(5) 0.0437(14) Uani 1 1 d . . .
C2 C 0.5414(5) 0.5305(4) -0.3019(4) 0.0382(13) Uani 1 1 d . . .
C3 C 0.6661(6) 0.5278(6) -0.2591(6) 0.0612(18) Uani 1 1 d . . .
H3 H 0.6918 0.4861 -0.2065 0.073 Uiso 1 1 calc R . .
C4 C 0.7523(6) 0.5880(7) -0.2956(7) 0.081(2) Uani 1 1 d . . .
H4 H 0.8364 0.5839 -0.2693 0.097 Uiso 1 1 calc R . .
C5 C 0.7188(6) 0.6536(6) -0.3693(6) 0.0652(19) Uani 1 1 d . . .
H5 H 0.7792 0.6944 -0.3921 0.078 Uiso 1 1 calc R . .
C6 C 0.5940(5) 0.6583(5) -0.4089(5) 0.0405(13) Uani 1 1 d . . .
C7 C 0.5046(5) 0.5933(4) -0.3794(4) 0.0368(13) Uani 1 1 d . . .
H7 H 0.4191 0.5914 -0.4117 0.044 Uiso 1 1 calc R . .
C8 C 0.4546(6) 0.7655(5) -0.4912(6) 0.0556(17) Uani 1 1 d . . .
H8A H 0.4283 0.7588 -0.4269 0.067 Uiso 1 1 calc R . .
H8B H 0.3867 0.7185 -0.5602 0.067 Uiso 1 1 calc R . .
C9 C 0.4814(5) 0.8873(4) -0.4968(4) 0.0357(12) Uani 1 1 d . . .
C10 C 0.4415(5) 0.9145(5) -0.6003(4) 0.0376(13) Uani 1 1 d . . .
C11 C 0.4588(5) 1.0275(5) -0.6030(4) 0.0404(14) Uani 1 1 d . . .
C12 C 0.3854(5) 0.8221(5) -0.7091(4) 0.0491(16) Uani 1 1 d . . .
H12A H 0.4078 0.8484 -0.7691 0.059 Uiso 1 1 calc R . .
H12B H 0.4178 0.7562 -0.6990 0.059 Uiso 1 1 calc R . .
C13 C 0.1836(5) 0.7282(5) -0.8467(5) 0.0485(15) Uani 1 1 d . . .
C14 C 0.0550(6) 0.7198(6) -0.8832(6) 0.074(2) Uani 1 1 d . . .
H14 H 0.0191 0.7564 -0.8354 0.088 Uiso 1 1 calc R . .
C15 C -0.0196(7) 0.6564(8) -0.9919(7) 0.113(4) Uani 1 1 d . . .
H15 H -0.1062 0.6522 -1.0191 0.135 Uiso 1 1 calc R . .
C16 C 0.0333(6) 0.5990(7) -1.0606(6) 0.099(3) Uani 1 1 d . . .
H16 H -0.0187 0.5535 -1.1325 0.119 Uiso 1 1 calc R . .
C17 C 0.1612(5) 0.6080(5) -1.0244(5) 0.0578(18) Uani 1 1 d . . .
C18 C 0.2364(5) 0.6726(5) -0.9163(4) 0.0436(14) Uani 1 1 d . . .
H18 H 0.3234 0.6787 -0.8903 0.052 Uiso 1 1 calc R . .
C19 C 0.2193(6) 0.5411(5) -1.0944(5) 0.0520(16) Uani 1 1 d . . .
C20 C 0.4099(9) 1.0593(7) -0.7138(5) 0.077(2) Uani 1 1 d . . .
O9 O 0.4797(7) 1.0549(6) -0.7748(5) 0.058(2) Uani 0.598(6) 1 d P A 1
C21 C 0.4206(11) 1.0569(11) -0.8875(10) 0.073(4) Uani 0.598(6) 1 d PU A 1
C22 C 0.3815(15) 0.9485(14) -0.9694(14) 0.109(5) Uani 0.598(6) 1 d PU A 1
C23 C 0.3207(17) 0.9467(16) -1.0868(16) 0.127(6) Uani 0.598(6) 1 d PU A 1
C24 C 0.2922(13) 1.0449(13) -1.1140(12) 0.097(5) Uani 0.598(6) 1 d PU A 1
C25 C 0.3427(10) 1.1519(10) -1.0312(9) 0.061(3) Uani 0.598(6) 1 d PU A 1
C26 C 0.4052(10) 1.1575(9) -0.9158(7) 0.054(3) Uani 0.598(6) 1 d P A 1
O9' O 0.3114(13) 1.0461(11) -0.7547(11) 0.079(4) Uiso 0.402(6) 1 d P A 2
C21' C 0.2521(15) 1.0622(13) -0.8680(10) 0.086(6) Uiso 0.402(6) 1 d PG A 2
C22' C 0.1383(15) 0.9845(12) -0.9390(15) 0.155(11) Uiso 0.402(6) 1 d PG A 2
C23' C 0.0803(12) 0.9926(13) -1.0493(14) 0.159(12) Uiso 0.402(6) 1 d PG A 2
C24' C 0.1361(13) 1.0786(13) -1.0885(9) 0.107(8) Uiso 0.402(6) 1 d PG A 2
C25' C 0.2499(12) 1.1563(10) -1.0175(10) 0.055(4) Uiso 0.402(6) 1 d PG A 2
C26' C 0.3079(10) 1.1482(10) -0.9073(9) 0.067(5) Uiso 0.402(6) 1 d PG A 2
C27 C 0.3148(7) 1.2585(6) -1.0612(5) 0.0647(19) Uani 1 1 d . . .
C28 C 0.2440(6) 0.1167(6) -0.3964(7) 0.068(2) Uani 1 1 d . . .
H28 H 0.3112 0.1310 -0.3279 0.082 Uiso 1 1 calc R . .
C29 C 0.2236(8) 0.0212(6) -0.4803(9) 0.087(3) Uani 1 1 d . . .
H29 H 0.2732 -0.0302 -0.4674 0.104 Uiso 1 1 calc R . .
C30 C 0.1300(9) 0.0030(7) -0.5821(9) 0.098(3) Uani 1 1 d . . .
H30 H 0.1170 -0.0591 -0.6417 0.117 Uiso 1 1 calc R . .
C31 C 0.0566(7) 0.0754(7) -0.5958(6) 0.077(2) Uani 1 1 d . . .
H31 H -0.0101 0.0624 -0.6644 0.093 Uiso 1 1 calc R . .
C32 C 0.0796(6) 0.1707(5) -0.5073(5) 0.0516(16) Uani 1 1 d . . .
C33 C 0.0002(6) 0.2511(5) -0.5142(5) 0.0521(16) Uani 1 1 d . . .
C34 C -0.0926(7) 0.2536(8) -0.6155(6) 0.085(3) Uani 1 1 d . . .
H34 H -0.1058 0.2029 -0.6840 0.102 Uiso 1 1 calc R . .
C35 C -0.1634(8) 0.3317(9) -0.6123(8) 0.103(3) Uani 1 1 d . . .
H35 H -0.2247 0.3343 -0.6788 0.123 Uiso 1 1 calc R . .
C36 C -0.1440(7) 0.4040(7) -0.5135(8) 0.086(3) Uani 1 1 d . . .
H36 H -0.1922 0.4565 -0.5096 0.104 Uiso 1 1 calc R . .
C37 C -0.0516(6) 0.3986(6) -0.4185(6) 0.068(2) Uani 1 1 d . . .
H37 H -0.0382 0.4492 -0.3498 0.081 Uiso 1 1 calc R . .
N1 N 0.1731(4) 0.1891(4) -0.4084(4) 0.0498(13) Uani 1 1 d . . .
N2 N 0.0209(4) 0.3252(4) -0.4179(4) 0.0485(13) Uani 1 1 d . . .
O1 O 0.4752(4) 0.4240(3) -0.1834(3) 0.0553(11) Uani 1 1 d . . .
O2 O 0.3282(4) 0.4497(3) -0.3293(3) 0.0530(11) Uani 1 1 d . . .
O3 O 0.5682(4) 0.7288(3) -0.4790(3) 0.0517(10) Uani 1 1 d . . .
O4 O 0.1472(4) 0.4736(4) -1.1862(4) 0.0792(16) Uani 1 1 d . . .
O5 O 0.3361(4) 0.5580(4) -1.0592(4) 0.0667(13) Uani 1 1 d . . .
O6 O 0.2507(4) 0.7931(3) -0.7384(3) 0.0536(11) Uani 1 1 d . . .
O7 O 0.3916(4) 1.3424(4) -0.9953(3) 0.0635(12) Uani 1 1 d . . .
O8 O 0.2385(4) 1.2511(4) -1.1593(4) 0.0784(15) Uani 1 1 d . . .

loop_
_atom_site_aniso_label
_atom_site_aniso_U_11
_atom_site_aniso_U_22
_atom_site_aniso_U_33
_atom_site_aniso_U_23
_atom_site_aniso_U_13
_atom_site_aniso_U_12
Mn1 0.0365(7) 0.0519(8) 0.0308(6) 0.0114(6) 0.0073(5) 0.0118(6)
Mn2 0.0381(5) 0.0450(5) 0.0320(5) 0.0102(4) 0.0087(4) 0.0082(4)
C1 0.063(4) 0.035(3) 0.037(3) 0.007(3) 0.025(3) 0.012(3)
C2 0.042(3) 0.036(3) 0.035(3) 0.009(2) 0.013(3) 0.007(3)
C3 0.055(4) 0.067(5) 0.066(4) 0.040(4) 0.013(3) 0.019(4)
C4 0.046(4) 0.103(6) 0.107(6) 0.060(5) 0.021(4) 0.029(4)
C5 0.050(4) 0.068(5) 0.094(5) 0.043(4) 0.034(4) 0.018(3)
C6 0.054(4) 0.033(3) 0.042(3) 0.012(3) 0.024(3) 0.014(3)
C7 0.044(3) 0.029(3) 0.038(3) 0.010(2) 0.013(3) 0.010(2)
C8 0.063(4) 0.043(4) 0.077(5) 0.028(3) 0.034(4) 0.023(3)
C9 0.042(3) 0.031(3) 0.039(3) 0.016(2) 0.017(3) 0.012(2)
C10 0.039(3) 0.038(3) 0.032(3) 0.004(2) 0.010(2) 0.011(3)
C11 0.053(3) 0.047(4) 0.028(3) 0.019(3) 0.013(3) 0.023(3)
C12 0.045(3) 0.055(4) 0.034(3) -0.004(3) 0.005(3) 0.011(3)
C13 0.043(3) 0.045(4) 0.049(4) 0.003(3) 0.012(3) 0.008(3)
C14 0.047(4) 0.083(5) 0.071(5) -0.020(4) 0.013(4) 0.022(4)
C15 0.046(4) 0.144(8) 0.097(6) -0.052(6) -0.005(4) 0.037(5)
C16 0.055(4) 0.133(7) 0.066(5) -0.045(5) -0.010(4) 0.043(5)
C17 0.045(4) 0.065(4) 0.045(4) -0.009(3) -0.001(3) 0.023(3)
C18 0.038(3) 0.047(4) 0.041(3) 0.006(3) 0.009(3) 0.014(3)
C19 0.048(4) 0.058(4) 0.043(4) 0.003(3) 0.006(3) 0.022(3)
C20 0.106(6) 0.105(6) 0.039(4) 0.036(4) 0.021(4) 0.066(5)
O9 0.085(5) 0.067(5) 0.031(4) 0.025(3) 0.020(4) 0.028(4)
C21 0.074(4) 0.073(4) 0.073(4) 0.0190(14) 0.0258(16) 0.0187(14)
C22 0.110(5) 0.108(5) 0.108(5) 0.0283(16) 0.038(2) 0.0278(17)
C23 0.128(6) 0.127(6) 0.127(6) 0.0330(18) 0.044(2) 0.0328(18)
C24 0.098(5) 0.096(5) 0.096(5) 0.0253(15) 0.0337(19) 0.0247(16)
C25 0.062(3) 0.060(3) 0.060(3) 0.0164(13) 0.0209(14) 0.0148(13)
C26 0.077(8) 0.052(6) 0.027(5) 0.023(5) 0.006(5) 0.011(6)
C27 0.084(5) 0.054(4) 0.046(4) 0.023(3) 0.010(4) 0.007(4)
C28 0.055(4) 0.051(4) 0.105(6) 0.021(4) 0.036(4) 0.017(4)
C29 0.075(5) 0.053(5) 0.150(8) 0.013(5) 0.073(6) 0.014(4)
C30 0.091(6) 0.077(6) 0.119(8) -0.021(6) 0.065(6) 0.001(5)
C31 0.080(5) 0.075(5) 0.060(5) -0.012(4) 0.032(4) -0.002(5)
C32 0.051(4) 0.052(4) 0.046(4) 0.004(3) 0.025(3) -0.004(3)
C33 0.052(4) 0.055(4) 0.038(3) 0.010(3) 0.011(3) -0.001(3)
C34 0.085(6) 0.108(7) 0.038(4) 0.014(4) 0.002(4) 0.008(5)
C35 0.072(6) 0.130(9) 0.088(7) 0.057(6) -0.010(5) 0.022(6)
C36 0.047(4) 0.090(6) 0.111(7) 0.042(6) 0.002(5) 0.019(4)
C37 0.048(4) 0.073(5) 0.073(5) 0.020(4) 0.005(4) 0.022(4)
N1 0.047(3) 0.045(3) 0.056(3) 0.009(3) 0.020(3) 0.008(2)
N2 0.039(3) 0.056(3) 0.044(3) 0.015(3) 0.005(2) 0.013(2)
O1 0.089(3) 0.052(3) 0.042(2) 0.024(2) 0.035(2) 0.027(2)
O2 0.054(3) 0.052(3) 0.053(2) 0.019(2) 0.021(2) 0.003(2)
O3 0.067(3) 0.047(2) 0.071(3) 0.037(2) 0.044(2) 0.029(2)
O4 0.057(3) 0.101(4) 0.050(3) -0.028(3) 0.002(2) 0.025(3)
O5 0.050(3) 0.087(3) 0.057(3) 0.000(2) 0.010(2) 0.036(2)
O6 0.048(2) 0.060(3) 0.039(2) -0.008(2) 0.012(2) 0.008(2)
O7 0.072(3) 0.060(3) 0.043(2) 0.010(2) 0.014(2) -0.007(2)
O8 0.085(3) 0.084(3) 0.048(3) 0.037(3) -0.001(3) 0.000(3)

loop_
_atom_type_symbol
_atom_type_description
_atom_type_scat_dispersion_real
_atom_type_scat_dispersion_imag
_atom_type_scat_source
C C 0.0033 0.0016 'International Tables Vol C Tables 4.2.6.8 and 6.1.1.4'
H H 0.0000 0.0000 'International Tables Vol C Tables 4.2.6.8 and 6.1.1.4'
N N 0.0061 0.0033 'International Tables Vol C Tables 4.2.6.8 and 6.1.1.4'
O O 0.0106 0.0060 'International Tables Vol C Tables 4.2.6.8 and 6.1.1.4'
Mn Mn 0.3368 0.7283 'International Tables Vol C Tables 4.2.6.8 and 6.1.1.4'

loop_
_geom_angle_atom_site_label_1
_geom_angle_atom_site_label_2
_geom_angle_atom_site_label_3
_geom_angle
_geom_angle_site_symmetry_1
_geom_angle_site_symmetry_3
O5 Mn1 O5 180.00 2_664 1_556
O5 Mn1 O7 92.14(18) 2_664 2_674
O5 Mn1 O7 87.86(18) 1_556 2_674
O5 Mn1 O7 87.86(18) 2_664 1_546
O5 Mn1 O7 92.14(18) 1_556 1_546
O7 Mn1 O7 180.0 2_674 1_546
O5 Mn1 O1 91.21(16) 2_664 .
O5 Mn1 O1 88.79(16) 1_556 .
O7 Mn1 O1 90.15(15) 2_674 .
O7 Mn1 O1 89.85(15) 1_546 .
O5 Mn1 O1 88.79(16) 2_664 2_665
O5 Mn1 O1 91.21(16) 1_556 2_665
O7 Mn1 O1 89.85(15) 2_674 2_665
O7 Mn1 O1 90.15(15) 1_546 2_665
O1 Mn1 O1 180.0 . 2_665
O8 Mn2 O4 100.9(2) 1_546 1_556
O8 Mn2 O2 133.04(18) 1_546 .
O4 Mn2 O2 100.1(2) 1_556 .
O8 Mn2 N1 86.02(19) 1_546 .
O4 Mn2 N1 152.44(17) 1_556 .
O2 Mn2 N1 94.05(17) . .
O8 Mn2 N2 125.35(18) 1_546 .
O4 Mn2 N2 84.49(17) 1_556 .
O2 Mn2 N2 98.09(17) . .
N1 Mn2 N2 70.11(18) . .
O1 C1 O2 122.6(6) . .
O1 C1 C2 120.6(5) . .
O2 C1 C2 116.7(5) . .
C3 C2 C7 120.2(5) . .
C3 C2 C1 120.8(5) . .
C7 C2 C1 119.0(5) . .
C2 C3 C4 118.4(6) . .
C2 C3 H3 120.8 . .
C4 C3 H3 120.8 . .
C5 C4 C3 122.3(6) . .
C5 C4 H4 118.8 . .
C3 C4 H4 118.8 . .
C4 C5 C6 118.6(6) . .
C4 C5 H5 120.7 . .
C6 C5 H5 120.7 . .
C7 C6 O3 124.4(5) . .
C7 C6 C5 120.2(5) . .
O3 C6 C5 115.4(5) . .
C6 C7 C2 120.0 . .
C6 C7 H7 120.0 . .
C2 C7 H7 120.0 . .
O3 C8 C9 108.2(5) . .
O3 C8 H8A 110.1 . .
C9 C8 H8A 110.1 . .
O3 C8 H8B 110.1 . .
C9 C8 H8B 110.1 . .
H8A C8 H8B 108.4 . .
C10 C9 C11 120.2(5) . 2_674
C10 C9 C8 120.5(5) . .
C11 C9 C8 119.3(5) 2_674 .
C9 C10 C11 119.7(5) . .
C9 C10 C12 120.1(5) . .
C11 C10 C12 120.2(5) . .
C10 C11 C9 120.2(4) . 2_674
C10 C11 C20 120.7(5) . .
C9 C11 C20 119.1(5) 2_674 .
O6 C12 C10 107.7(4) . .
O6 C12 H12A 110.2 . .
C10 C12 H12A 110.2 . .
O6 C12 H12B 110.2 . .
C10 C12 H12B 110.2 . .
H12A C12 H12B 108.5 . .
O6 C13 C18 124.2(5) . .
O6 C13 C14 115.0(5) . .
C18 C13 C14 120.8(5) . .
C15 C14 C13 118.7(6) . .
C15 C14 H14 120.7 . .
C13 C14 H14 120.7 . .
C14 C15 C16 120.3(6) . .
C14 C15 H15 119.8 . .
C16 C15 H15 119.8 . .
C17 C16 C15 120.9(6) . .
C17 C16 H16 119.6 . .
C15 C16 H16 119.6 . .
C16 C17 C18 118.9(6) . .
C16 C17 C19 121.8(5) . .
C18 C17 C19 119.0(5) . .
C13 C18 C17 120.3(5) . .
C13 C18 H18 119.8 . .
C17 C18 H18 119.8 . .
O5 C19 O4 123.9(6) . .
O5 C19 C17 118.2(5) . .
O4 C19 C17 117.9(5) . .
O9' C20 O9 118.5(10) . .
O9' C20 C11 119.7(12) . .
O9 C20 C11 115.5(7) . .
C20 O9 C21 115.0(8) . .
C26 C21 C22 123.9(12) . .
C26 C21 O9 121.2(10) . .
C22 C21 O9 114.9(12) . .
C23 C22 C21 116.8(15) . .
C24 C23 C22 119.4(16) . .
C23 C24 C25 121.0(14) . .
C26 C25 C24 120.3(11) . .
C26 C25 C27 118.0(9) . .
C24 C25 C27 121.1(10) . .
C21 C26 C25 117.7(10) . .
C20 O9' C21' 124.5(14) . .
C22' C21' C26' 120.0 . .
C22' C21' O9' 117.4(12) . .
C26' C21' O9' 122.5(12) . .
C23' C22' C21' 120.0 . .
C24' C23' C22' 120.0 . .
C23' C24' C25' 120.0 . .
C26' C25' C24' 120.0 . .
C26' C25' C27 119.4(9) . .
C24' C25' C27 120.6(9) . .
C25' C26' C21' 120.0 . .
O7 C27 O8 127.1(6) . .
O7 C27 C25 111.8(6) . .
O8 C27 C25 118.8(7) . .
O7 C27 C25' 121.5(7) . .
O8 C27 C25' 106.1(7) . .
C25 C27 C25' 42.4(6) . .
N1 C28 C29 123.0(7) . .
N1 C28 H28 118.5 . .
C29 C28 H28 118.5 . .
C30 C29 C28 118.7(8) . .
C30 C29 H29 120.6 . .
C28 C29 H29 120.6 . .
C29 C30 C31 119.1(8) . .
C29 C30 H30 120.5 . .
C31 C30 H30 120.5 . .
C30 C31 C32 120.1(8) . .
C30 C31 H31 119.9 . .
C32 C31 H31 119.9 . .
N1 C32 C31 120.4(7) . .
N1 C32 C33 116.2(5) . .
C31 C32 C33 123.3(6) . .
N2 C33 C34 120.1(7) . .
N2 C33 C32 115.8(5) . .
C34 C33 C32 124.1(6) . .
C35 C34 C33 119.4(7) . .
C35 C34 H34 120.3 . .
C33 C34 H34 120.3 . .
C36 C35 C34 119.9(7) . .
C36 C35 H35 120.0 . .
C34 C35 H35 120.0 . .
C35 C36 C37 118.1(8) . .
C35 C36 H36 121.0 . .
C37 C36 H36 121.0 . .
N2 C37 C36 124.1(7) . .
N2 C37 H37 117.9 . .
C36 C37 H37 117.9 . .
C28 N1 C32 118.5(6) . .
C28 N1 Mn2 123.4(5) . .
C32 N1 Mn2 118.0(4) . .
C33 N2 C37 118.4(5) . .
C33 N2 Mn2 117.3(4) . .
C37 N2 Mn2 122.5(4) . .
C1 O1 Mn1 129.0(4) . .
C1 O2 Mn2 110.4(4) . .
C6 O3 C8 116.8(4) . .
C19 O4 Mn2 121.3(4) . 1_554
C19 O5 Mn1 150.4(5) . 1_554
C13 O6 C12 114.9(4) . .
C27 O7 Mn1 138.4(4) . 1_564
C27 O8 Mn2 137.9(4) . 1_564

loop_
_geom_bond_atom_site_label_1
_geom_bond_atom_site_label_2
_geom_bond_distance
_geom_bond_site_symmetry_2
Mn1 O5 2.102(4) 2_664
Mn1 O5 2.102(4) 1_556
Mn1 O7 2.131(4) 2_674
Mn1 O7 2.131(4) 1_546
Mn1 O1 2.266(4) .
Mn1 O1 2.266(4) 2_665
Mn2 O8 2.035(4) 1_546
Mn2 O4 2.062(4) 1_556
Mn2 O2 2.075(4) .
Mn2 N1 2.278(5) .
Mn2 N2 2.294(4) .
C1 O1 1.250(6) .
C1 O2 1.267(6) .
C1 C2 1.486(8) .
C2 C3 1.370(8) .
C2 C7 1.381(7) .
C3 C4 1.372(9) .
C3 H3 0.9300 .
C4 C5 1.365(9) .
C4 H4 0.9300 .
C5 C6 1.375(8) .
C5 H5 0.9300 .
C6 C7 1.371(7) .
C6 O3 1.366(6) .
C7 H7 0.9300 .
C8 O3 1.426(6) .
C8 C9 1.502(7) .
C8 H8A 0.9700 .
C8 H8B 0.9700 .
C9 C10 1.383(7) .
C9 C11 1.381(7) 2_674
C10 C11 1.385(7) .
C10 C12 1.498(7) .
C11 C9 1.381(7) 2_674
C11 C20 1.505(8) .
C12 O6 1.425(6) .
C12 H12A 0.9700 .
C12 H12B 0.9700 .
C13 O6 1.362(6) .
C13 C18 1.374(8) .
C13 C14 1.376(8) .
C14 C15 1.376(9) .
C14 H14 0.9300 .
C15 C16 1.376(10) .
C15 H15 0.9300 .
C16 C17 1.367(8) .
C16 H16 0.9300 .
C17 C18 1.376(7) .
C17 C19 1.491(8) .
C18 H18 0.9300 .
C19 O5 1.232(6) .
C19 O4 1.242(6) .
C20 O9' 1.052(12) .
C20 O9 1.277(10) .
O9 C21 1.395(13) .
C21 C26 1.385(15) .
C21 C22 1.438(18) .
C22 C23 1.44(2) .
C23 C24 1.39(2) .
C24 C25 1.426(17) .
C25 C26 1.407(13) .
C25 C27 1.502(12) .
O9' C21' 1.464(16) .
C21' C22' 1.3900 .
C21' C26' 1.3900 .
C22' C23' 1.3900 .
C23' C24' 1.3900 .
C24' C25' 1.3900 .
C25' C26' 1.3900 .
C25' C27 1.622(12) .
C27 O7 1.202(7) .
C27 O8 1.262(7) .
C28 N1 1.313(8) .
C28 C29 1.370(10) .
C28 H28 0.9300 .
C29 C30 1.354(11) .
C29 H29 0.9300 .
C30 C31 1.335(11) .
C30 H30 0.9300 .
C31 C32 1.396(9) .
C31 H31 0.9300 .
C32 N1 1.327(7) .
C32 C33 1.462(9) .
C33 N2 1.317(7) .
C33 C34 1.407(9) .
C34 C35 1.373(11) .
C34 H34 0.9300 .
C35 C36 1.334(12) .
C35 H35 0.9300 .
C36 C37 1.363(9) .
C36 H36 0.9300 .
C37 N2 1.338(8) .
C37 H37 0.9300 .
O4 Mn2 2.062(4) 1_554
O5 Mn1 2.102(4) 1_554
O7 Mn1 2.131(4) 1_564
O8 Mn2 2.035(4) 1_564

loop_
_geom_torsion_atom_site_label_1
_geom_torsion_atom_site_label_2
_geom_torsion_atom_site_label_3
_geom_torsion_atom_site_label_4
_geom_torsion
_geom_torsion_site_symmetry_1
_geom_torsion_site_symmetry_4
O1 C1 C2 C3 14.2(8) . .
O2 C1 C2 C3 -163.9(6) . .
O1 C1 C2 C7 -166.9(5) . .
O2 C1 C2 C7 15.0(7) . .
C7 C2 C3 C4 -0.4(10) . .
C1 C2 C3 C4 178.5(6) . .
C2 C3 C4 C5 2.7(12) . .
C3 C4 C5 C6 -0.7(12) . .
C4 C5 C6 C7 -3.5(10) . .
C4 C5 C6 O3 177.8(6) . .
O3 C6 C7 C2 -175.7(5) . .
C5 C6 C7 C2 5.7(8) . .
C3 C2 C7 C6 -3.7(8) . .
C1 C2 C7 C6 177.4(5) . .
O3 C8 C9 C10 101.6(6) . .
O3 C8 C9 C11 -81.3(7) . 2_674
C11 C9 C10 C11 -1.8(9) 2_674 .
C8 C9 C10 C11 175.3(5) . .
C11 C9 C10 C12 175.5(5) 2_674 .
C8 C9 C10 C12 -7.4(8) . .
C9 C10 C11 C9 1.8(9) . 2_674
C12 C10 C11 C9 -175.5(5) . 2_674
C9 C10 C11 C20 -176.6(6) . .
C12 C10 C11 C20 6.1(9) . .
C9 C10 C12 O6 93.4(6) . .
C11 C10 C12 O6 -89.3(6) . .
O6 C13 C14 C15 179.6(7) . .
C18 C13 C14 C15 -1.2(11) . .
C13 C14 C15 C16 2.5(14) . .
C14 C15 C16 C17 -3.0(16) . .
C15 C16 C17 C18 2.1(14) . .
C15 C16 C17 C19 176.1(9) . .
O6 C13 C18 C17 179.5(6) . .
C14 C13 C18 C17 0.4(10) . .
C16 C17 C18 C13 -0.8(11) . .
C19 C17 C18 C13 -175.0(6) . .
C16 C17 C19 O5 176.2(8) . .
C18 C17 C19 O5 -9.8(10) . .
C16 C17 C19 O4 -2.0(11) . .
C18 C17 C19 O4 172.0(6) . .
C10 C11 C20 O9' 71.1(13) . .
C9 C11 C20 O9' -107.3(12) 2_674 .
C10 C11 C20 O9 -80.4(10) . .
C9 C11 C20 O9 101.1(8) 2_674 .
O9' C20 O9 C21 13.1(16) . .
C11 C20 O9 C21 165.0(8) . .
C20 O9 C21 C26 78.4(14) . .
C20 O9 C21 C22 -103.2(12) . .
C26 C21 C22 C23 -1(2) . .
O9 C21 C22 C23 -179.7(13) . .
C21 C22 C23 C24 -6(2) . .
C22 C23 C24 C25 12(3) . .
C23 C24 C25 C26 -10(2) . .
C23 C24 C25 C27 178.4(13) . .
C22 C21 C26 C25 2.8(19) . .
O9 C21 C26 C25 -179.0(10) . .
C24 C25 C26 C21 3.0(18) . .
C27 C25 C26 C21 174.4(10) . .
O9 C20 O9' C21' -22(2) . .
C11 C20 O9' C21' -173.2(11) . .
C20 O9' C21' C22' 141.1(14) . .
C20 O9' C21' C26' -36(2) . .
C26' C21' C22' C23' 0.0 . .
O9' C21' C22' C23' -177.3(13) . .
C21' C22' C23' C24' 0.0 . .
C22' C23' C24' C25' 0.0 . .
C23' C24' C25' C26' 0.0 . .
C23' C24' C25' C27 -178.8(11) . .
C24' C25' C26' C21' 0.0 . .
C27 C25' C26' C21' 178.8(11) . .
C22' C21' C26' C25' 0.0 . .
O9' C21' C26' C25' 177.2(14) . .
C26 C25 C27 O7 29.2(13) . .
C24 C25 C27 O7 -159.5(10) . .
C26 C25 C27 O8 -166.6(9) . .
C24 C25 C27 O8 4.8(15) . .
C26 C25 C27 C25' -84.2(12) . .
C24 C25 C27 C25' 87.2(13) . .
C26' C25' C27 O7 -18.9(12) . .
C24' C25' C27 O7 159.9(8) . .
C26' C25' C27 O8 -175.0(8) . .
C24' C25' C27 O8 3.8(11) . .
C26' C25' C27 C25 69.7(10) . .
C24' C25' C27 C25 -111.5(12) . .
N1 C28 C29 C30 3.2(12) . .
C28 C29 C30 C31 -3.3(13) . .
C29 C30 C31 C32 2.3(13) . .
C30 C31 C32 N1 -1.0(11) . .
C30 C31 C32 C33 -177.4(7) . .
N1 C32 C33 N2 -7.5(8) . .
C31 C32 C33 N2 169.0(6) . .
N1 C32 C33 C34 171.7(6) . .
C31 C32 C33 C34 -11.9(10) . .
N2 C33 C34 C35 -1.8(11) . .
C32 C33 C34 C35 179.1(7) . .
C33 C34 C35 C36 -0.2(14) . .
C34 C35 C36 C37 1.2(14) . .
C35 C36 C37 N2 -0.1(12) . .
C29 C28 N1 C32 -1.9(10) . .
C29 C28 N1 Mn2 -178.9(5) . .
C31 C32 N1 C28 0.8(9) . .
C33 C32 N1 C28 177.4(6) . .
C31 C32 N1 Mn2 177.9(5) . .
C33 C32 N1 Mn2 -5.5(7) . .
O8 Mn2 N1 C28 -43.0(5) 1_546 .
O4 Mn2 N1 C28 -148.9(5) 1_556 .
O2 Mn2 N1 C28 89.9(5) . .
N2 Mn2 N1 C28 -172.9(6) . .
O8 Mn2 N1 C32 140.0(4) 1_546 .
O4 Mn2 N1 C32 34.1(7) 1_556 .
O2 Mn2 N1 C32 -87.0(4) . .
N2 Mn2 N1 C32 10.1(4) . .
C34 C33 N2 C37 2.8(9) . .
C32 C33 N2 C37 -178.0(6) . .
C34 C33 N2 Mn2 -162.5(5) . .
C32 C33 N2 Mn2 16.7(7) . .
C36 C37 N2 C33 -1.9(10) . .
C36 C37 N2 Mn2 162.6(6) . .
O8 Mn2 N2 C33 -84.0(5) 1_546 .
O4 Mn2 N2 C33 176.6(5) 1_556 .
O2 Mn2 N2 C33 77.1(5) . .
N1 Mn2 N2 C33 -14.3(4) . .
O8 Mn2 N2 C37 111.4(5) 1_546 .
O4 Mn2 N2 C37 11.9(5) 1_556 .
O2 Mn2 N2 C37 -87.5(5) . .
N1 Mn2 N2 C37 -178.9(6) . .
O2 C1 O1 Mn1 -88.3(6) . .
C2 C1 O1 Mn1 93.6(6) . .
O5 Mn1 O1 C1 -139.3(5) 2_664 .
O5 Mn1 O1 C1 40.7(5) 1_556 .
O7 Mn1 O1 C1 -47.1(5) 2_674 .
O7 Mn1 O1 C1 132.9(5) 1_546 .
O1 Mn1 O1 C1 133(100) 2_665 .
O1 C1 O2 Mn2 -0.7(7) . .
C2 C1 O2 Mn2 177.4(4) . .
O8 Mn2 O2 C1 -13.5(5) 1_546 .
O4 Mn2 O2 C1 101.9(4) 1_556 .
N1 Mn2 O2 C1 -101.8(4) . .
N2 Mn2 O2 C1 -172.3(4) . .
C7 C6 O3 C8 21.5(8) . .
C5 C6 O3 C8 -159.7(5) . .
C9 C8 O3 C6 141.9(5) . .
O5 C19 O4 Mn2 16.9(10) . 1_554
C17 C19 O4 Mn2 -165.1(5) . 1_554
O4 C19 O5 Mn1 -65.4(12) . 1_554
C17 C19 O5 Mn1 116.5(8) . 1_554
C18 C13 O6 C12 13.8(8) . .
C14 C13 O6 C12 -167.1(6) . .
C10 C12 O6 C13 166.7(5) . .
O8 C27 O7 Mn1 -26.7(13) . 1_564
C25 C27 O7 Mn1 135.9(7) . 1_564
C25' C27 O7 Mn1 -177.4(6) . 1_564
O7 C27 O8 Mn2 9.6(14) . 1_564
C25 C27 O8 Mn2 -151.9(7) . 1_564
C25' C27 O8 Mn2 163.9(7) . 1_564
